data_4076983
loop_
_publ_author_name
'Forni\'es, Juan'
'Garc\'ia, Ana'
'G\'omez, Julio'
'Lalinde, Elena'
'Moreno, M. Teresa'

_publ_section_title
;
 Synthesis of Pt(II)&#x2212;Pt(II) and Pt/Pd(II)&#x2212;Pt(0)
 Monoalkynylphosphine Bridging Complexes
;
_journal_issue 18
_journal_name_full Organometallics
_journal_page_first 3733
_journal_paper_doi 10.1021/om020374w
_journal_volume 21
_journal_year 2002
_chemical_formula_sum 'C51 H30 F20 P Pt2 S'
_chemical_formula_weight 1475.96
_chemical_name_systematic
;
 ?
;
_space_group_IT_number 2
_symmetry_space_group_name_Hall '-P 1'
_symmetry_space_group_name_H-M 'P -1'
_atom_sites_solution_hydrogens geom
_atom_sites_solution_primary direct
_atom_sites_solution_secondary difmap
_audit_creation_method SHELXL-97
_cell_angle_alpha 89.2974(5)
_cell_angle_beta 84.6206(5)
_cell_angle_gamma 83.6718(6)
_cell_formula_units_Z 2
_cell_length_a 12.4059(2)
_cell_length_b 13.3668(2)
_cell_length_c 14.7789(3)
_cell_measurement_temperature 293(2)
_cell_volume 2425.08(7)
_computing_structure_refinement 'SHELXL-97 (Sheldrick, 1997)'
_computing_structure_solution 'SHELXS-97 (Sheldrick, 1990)'
_diffrn_ambient_temperature 293(2)
_diffrn_measured_fraction_theta_full 0.991
_diffrn_measured_fraction_theta_max 0.991
_diffrn_radiation_monochromator graphite
_diffrn_radiation_source 'normal-focus sealed tube'
_diffrn_radiation_type MoK\a
_diffrn_radiation_wavelength 0.71070
_diffrn_reflns_av_R_equivalents 0.0000
_diffrn_reflns_av_sigmaI/netI 0.0310
_diffrn_reflns_limit_h_max 15
_diffrn_reflns_limit_h_min 0
_diffrn_reflns_limit_k_max 16
_diffrn_reflns_limit_k_min -16
_diffrn_reflns_limit_l_max 18
_diffrn_reflns_limit_l_min -18
_diffrn_reflns_number 9976
_diffrn_reflns_theta_full 26.50
_diffrn_reflns_theta_max 26.50
_diffrn_reflns_theta_min 4.12
_exptl_absorpt_coefficient_mu 5.953
_exptl_crystal_density_diffrn 2.021
_exptl_crystal_density_method 'not measured'
_exptl_crystal_F_000 1406
_refine_diff_density_max 1.390
_refine_diff_density_min -0.816
_refine_diff_density_rms 0.111
_refine_ls_extinction_method none
_refine_ls_goodness_of_fit_ref 1.261
_refine_ls_hydrogen_treatment mixed
_refine_ls_matrix_type full
_refine_ls_number_parameters 659
_refine_ls_number_reflns 9976
_refine_ls_number_restraints 0
_refine_ls_restrained_S_all 1.261
_refine_ls_R_factor_all 0.0460
_refine_ls_R_factor_gt 0.0309
_refine_ls_shift/su_max 0.003
_refine_ls_shift/su_mean 0.000
_refine_ls_structure_factor_coef Fsqd
_refine_ls_weighting_details 'calc w=1/[\s^2^(Fo^2^)+(0.0350P)^2^+0.0000P] where P=(Fo^2^+2Fc^2^)/3'
_refine_ls_weighting_scheme calc
_refine_ls_wR_factor_gt 0.0707
_refine_ls_wR_factor_ref 0.0748
_reflns_number_gt 8027
_reflns_number_total 9976
_reflns_threshold_expression >2sigma(I)
_cod_data_source_file om020374w.cif
_cod_data_source_block '[(C6F5)2Pt(tht)(PPh2C&#x0086;CPh)Pt(C6F5)2]_2a'
_cod_database_code 4076983

loop_
_symmetry_equiv_pos_as_xyz
'x, y, z'
'-x, -y, -z'

loop_
_atom_site_label
_atom_site_type_symbol
_atom_site_fract_x
_atom_site_fract_y
_atom_site_fract_z
_atom_site_U_iso_or_equiv
_atom_site_adp_type
_atom_site_occupancy
_atom_site_symmetry_multiplicity
_atom_site_calc_flag
_atom_site_refinement_flags
Pt1 Pt 0.951058(13) 0.471009(11) 0.262373(12) 0.03339(6) Uani 1 1 d .
Pt2 Pt 1.203335(12) 0.251482(12) 0.235764(12) 0.03342(6) Uani 1 1 d .
P1 P 0.92645(9) 0.30518(8) 0.26913(8) 0.0319(3) Uani 1 1 d .
S1 S 1.13600(9) 0.42382(8) 0.21828(9) 0.0371(3) Uani 1 1 d .
F1 F 0.8131(3) 0.5307(3) 0.4482(2) 0.0764(10) Uani 1 1 d .
F2 F 0.6000(3) 0.5799(4) 0.4906(3) 0.1183(16) Uani 1 1 d .
F3 F 0.4573(3) 0.5812(3) 0.3605(4) 0.1244(17) Uani 1 1 d .
F4 F 0.5335(3) 0.5370(3) 0.1875(3) 0.0993(13) Uani 1 1 d .
F5 F 0.7456(2) 0.4918(3) 0.1423(2) 0.0714(9) Uani 1 1 d .
F6 F 0.8849(3) 0.6468(2) 0.1239(2) 0.0723(10) Uani 1 1 d .
F7 F 0.8851(3) 0.8469(2) 0.1293(3) 0.0883(12) Uani 1 1 d .
F8 F 0.9764(3) 0.9331(2) 0.2652(3) 0.0868(12) Uani 1 1 d .
F9 F 1.0566(3) 0.8180(2) 0.3993(2) 0.0769(10) Uani 1 1 d .
F10 F 1.0426(3) 0.6188(2) 0.4030(2) 0.0629(8) Uani 1 1 d .
F11 F 1.1494(3) 0.0437(2) 0.1529(2) 0.0689(9) Uani 1 1 d .
F12 F 1.2268(3) -0.1472(2) 0.1818(3) 0.0935(12) Uani 1 1 d .
F13 F 1.3895(3) -0.1916(2) 0.2904(3) 0.0959(13) Uani 1 1 d .
F14 F 1.4726(3) -0.0399(3) 0.3726(3) 0.0927(12) Uani 1 1 d .
F15 F 1.3955(2) 0.1512(2) 0.3455(2) 0.0709(9) Uani 1 1 d .
F16 F 1.2145(3) 0.2216(2) 0.0257(2) 0.0662(8) Uani 1 1 d .
F17 F 1.3709(3) 0.2403(3) -0.1099(3) 0.0950(12) Uani 1 1 d .
F18 F 1.5691(3) 0.2860(3) -0.0731(3) 0.1056(15) Uani 1 1 d .
F19 F 1.6081(3) 0.3212(3) 0.1007(3) 0.0936(13) Uani 1 1 d .
F20 F 1.4500(2) 0.3136(2) 0.2362(2) 0.0666(9) Uani 1 1 d .
C1 C 0.7880(4) 0.5086(3) 0.2925(4) 0.0459(12) Uani 1 1 d .
C2 C 0.7457(4) 0.5315(4) 0.3803(4) 0.0583(14) Uani 1 1 d .
C3 C 0.6348(5) 0.5573(5) 0.4044(5) 0.0749(19) Uani 1 1 d .
C4 C 0.5649(5) 0.5572(5) 0.3376(6) 0.082(2) Uani 1 1 d .
C5 C 0.6028(4) 0.5358(4) 0.2527(5) 0.0681(18) Uani 1 1 d .
C6 C 0.7130(4) 0.5122(4) 0.2294(4) 0.0521(14) Uani 1 1 d .
C7 C 0.9645(4) 0.6249(3) 0.2624(3) 0.0379(11) Uani 1 1 d .
C8 C 0.9263(4) 0.6863(3) 0.1957(4) 0.0467(12) Uani 1 1 d .
C9 C 0.9273(5) 0.7899(4) 0.1977(4) 0.0588(15) Uani 1 1 d .
C10 C 0.9710(5) 0.8333(3) 0.2638(4) 0.0548(14) Uani 1 1 d .
C11 C 1.0111(4) 0.7753(4) 0.3321(4) 0.0511(13) Uani 1 1 d .
C12 C 1.0065(4) 0.6724(3) 0.3316(4) 0.0434(12) Uani 1 1 d .
C13 C 1.2695(3) 0.1056(3) 0.2491(3) 0.0379(11) Uani 1 1 d .
C15 C 1.2687(5) -0.0734(4) 0.2216(4) 0.0598(15) Uani 1 1 d .
C14 C 1.2307(4) 0.0265(3) 0.2078(4) 0.0471(12) Uani 1 1 d .
C16 C 1.3504(5) -0.0961(4) 0.2763(4) 0.0611(15) Uani 1 1 d .
C17 C 1.3930(4) -0.0187(5) 0.3179(4) 0.0611(15) Uani 1 1 d .
C18 C 1.3528(4) 0.0781(4) 0.3025(4) 0.0497(13) Uani 1 1 d .
C19 C 1.3264(3) 0.2652(3) 0.1369(3) 0.0397(11) Uani 1 1 d .
C20 C 1.3100(4) 0.2477(4) 0.0472(4) 0.0503(13) Uani 1 1 d .
C21 C 1.3903(6) 0.2568(4) -0.0243(4) 0.0691(17) Uani 1 1 d .
C22 C 1.4920(5) 0.2816(4) -0.0055(5) 0.0682(17) Uani 1 1 d .
C23 C 1.5106(4) 0.2979(4) 0.0819(5) 0.0617(16) Uani 1 1 d .
C24 C 1.4280(4) 0.2914(4) 0.1516(4) 0.0490(13) Uani 1 1 d .
C25 C 1.1612(4) 0.4717(4) 0.1009(4) 0.0530(13) Uani 1 1 d .
H25A H 1.1737 0.4165 0.0579 0.064 Uiso 1 1 calc R
H25B H 1.0994 0.5171 0.0848 0.064 Uiso 1 1 calc R
C26 C 1.2622(4) 0.5271(4) 0.1009(5) 0.0702(19) Uani 1 1 d .
H26A H 1.3276 0.4801 0.0924 0.084 Uiso 1 1 calc R
H26B H 1.2638 0.5764 0.0522 0.084 Uiso 1 1 calc R
C27 C 1.2552(4) 0.5786(4) 0.1924(5) 0.0704(19) Uani 1 1 d .
H27A H 1.1974 0.6340 0.1962 0.084 Uiso 1 1 calc R
H27B H 1.3233 0.6052 0.2005 0.084 Uiso 1 1 calc R
C28 C 1.2318(4) 0.5005(4) 0.2654(4) 0.0552(15) Uani 1 1 d .
H28A H 1.1994 0.5327 0.3214 0.066 Uiso 1 1 calc R
H28B H 1.2982 0.4592 0.2776 0.066 Uiso 1 1 calc R
C29 C 1.0441(3) 0.2404(3) 0.3129(3) 0.0335(10) Uani 1 1 d .
C30 C 1.1029(4) 0.2106(3) 0.3701(3) 0.0408(11) Uani 1 1 d .
C31 C 1.1549(4) 0.1621(4) 0.4465(3) 0.0462(12) Uani 1 1 d .
C32 C 1.2185(5) 0.2144(5) 0.4967(4) 0.0744(18) Uani 1 1 d .
H32 H 1.2287 0.2807 0.4819 0.089 Uiso 1 1 calc R
C33 C 1.2672(6) 0.1680(8) 0.5691(5) 0.102(3) Uani 1 1 d .
H33 H 1.3088 0.2029 0.6044 0.123 Uiso 1 1 calc R
C34 C 1.2524(7) 0.0678(8) 0.5877(6) 0.110(3) Uani 1 1 d .
H34 H 1.2852 0.0354 0.6357 0.132 Uiso 1 1 calc R
C35 C 1.1919(7) 0.0170(6) 0.5377(5) 0.090(2) Uani 1 1 d .
H35 H 1.1839 -0.0501 0.5510 0.108 Uiso 1 1 calc R
C36 C 1.1422(5) 0.0631(4) 0.4677(4) 0.0626(15) Uani 1 1 d .
H36 H 1.0995 0.0276 0.4340 0.075 Uiso 1 1 calc R
C37 C 0.8151(3) 0.2723(3) 0.3477(3) 0.0358(10) Uani 1 1 d .
C38 C 0.7200(4) 0.2461(4) 0.3178(4) 0.0568(14) Uani 1 1 d .
H38 H 0.7142 0.2381 0.2561 0.068 Uiso 1 1 calc R
C39 C 0.6334(4) 0.2319(5) 0.3807(5) 0.0759(19) Uani 1 1 d .
H39 H 0.5691 0.2143 0.3609 0.091 Uiso 1 1 calc R
C40 C 0.6406(5) 0.2433(5) 0.4709(5) 0.0693(17) Uani 1 1 d .
H40 H 0.5817 0.2325 0.5123 0.083 Uiso 1 1 calc R
C41 C 0.7323(5) 0.2702(5) 0.5012(4) 0.0674(16) Uani 1 1 d .
H41 H 0.7367 0.2787 0.5630 0.081 Uiso 1 1 calc R
C42 C 0.8192(4) 0.2848(4) 0.4397(4) 0.0572(14) Uani 1 1 d .
H42 H 0.8824 0.3037 0.4606 0.069 Uiso 1 1 calc R
C43 C 0.9163(4) 0.2430(3) 0.1630(3) 0.0362(10) Uani 1 1 d .
C44 C 0.9169(4) 0.1393(4) 0.1610(4) 0.0526(13) Uani 1 1 d .
H44 H 0.9229 0.1018 0.2141 0.063 Uiso 1 1 calc R
C45 C 0.9087(5) 0.0916(4) 0.0796(4) 0.0648(16) Uani 1 1 d .
H45 H 0.9096 0.0220 0.0776 0.078 Uiso 1 1 calc R
C46 C 0.8993(5) 0.1474(5) 0.0029(4) 0.0696(17) Uani 1 1 d .
H46 H 0.8928 0.1153 -0.0515 0.084 Uiso 1 1 calc R
C47 C 0.8992(5) 0.2500(4) 0.0035(4) 0.0708(17) Uani 1 1 d .
H47 H 0.8923 0.2870 -0.0497 0.085 Uiso 1 1 calc R
C48 C 0.9095(4) 0.2974(4) 0.0838(4) 0.0525(13) Uani 1 1 d .
H48 H 0.9118 0.3667 0.0845 0.063 Uiso 1 1 calc R
C49 C 1.3676(6) -0.0295(5) -0.1711(5) 0.092(2) Uiso 1 1 d .
H49A H 1.3864 0.0315 -0.2003 0.138 Uiso 1 1 calc R
H49B H 1.2950 -0.0404 -0.1827 0.138 Uiso 1 1 calc R
H49C H 1.4177 -0.0851 -0.1945 0.138 Uiso 1 1 calc R
C50 C 1.3738(4) -0.0206(4) -0.0649(3) 0.094(2) Uiso 1 1 d .
H50A H 1.3227 0.0347 -0.0404 0.113 Uiso 1 1 calc R
H50B H 1.3555 -0.0822 -0.0347 0.113 Uiso 1 1 calc R
C51 C 1.4920(4) -0.0019(4) -0.0489(3) 0.0813(19) Uiso 1 1 d R
H51A H 1.5426 -0.0553 -0.0775 0.098 Uiso 1 1 calc R
H51B H 1.5082 0.0612 -0.0774 0.098 Uiso 1 1 calc R

loop_
_atom_site_aniso_label
_atom_site_aniso_U_11
_atom_site_aniso_U_22
_atom_site_aniso_U_33
_atom_site_aniso_U_23
_atom_site_aniso_U_13
_atom_site_aniso_U_12
Pt1 0.03069(10) 0.02634(9) 0.04368(12) 0.00143(7) -0.00694(8) -0.00270(7)
Pt2 0.02745(9) 0.03149(10) 0.04146(12) 0.00337(7) -0.00582(7) -0.00207(7)
P1 0.0276(6) 0.0288(5) 0.0398(7) 0.0044(5) -0.0065(5) -0.0032(4)
S1 0.0306(6) 0.0297(5) 0.0515(8) 0.0057(5) -0.0072(5) -0.0039(4)
F1 0.074(2) 0.083(2) 0.069(2) -0.0115(19) 0.0044(19) -0.0010(18)
F2 0.085(3) 0.148(4) 0.110(4) -0.028(3) 0.036(3) 0.005(3)
F3 0.045(2) 0.143(4) 0.173(5) -0.006(3) 0.020(3) 0.016(2)
F4 0.0420(19) 0.106(3) 0.152(4) 0.008(3) -0.035(2) 0.0049(18)
F5 0.0516(19) 0.092(2) 0.072(3) -0.0089(19) -0.0175(17) -0.0015(17)
F6 0.097(2) 0.0574(19) 0.071(2) 0.0127(17) -0.042(2) -0.0168(17)
F7 0.117(3) 0.058(2) 0.094(3) 0.0366(19) -0.036(2) -0.010(2)
F8 0.120(3) 0.0264(15) 0.114(3) 0.0040(17) -0.004(2) -0.0129(17)
F9 0.102(3) 0.0504(18) 0.084(3) -0.0185(17) -0.022(2) -0.0209(18)
F10 0.092(2) 0.0448(16) 0.056(2) 0.0031(14) -0.0289(17) -0.0090(15)
F11 0.084(2) 0.0490(18) 0.078(2) -0.0066(16) -0.0315(19) -0.0056(16)
F12 0.131(3) 0.0384(18) 0.113(3) -0.0100(19) -0.024(3) -0.0087(19)
F13 0.118(3) 0.0481(19) 0.111(3) 0.0229(19) -0.003(2) 0.0295(19)
F14 0.064(2) 0.100(3) 0.113(3) 0.040(2) -0.032(2) 0.0136(19)
F15 0.0528(18) 0.072(2) 0.094(3) 0.0088(18) -0.0340(18) -0.0128(16)
F16 0.066(2) 0.081(2) 0.055(2) -0.0033(16) -0.0136(16) -0.0175(17)
F17 0.121(3) 0.110(3) 0.050(2) 0.005(2) 0.013(2) -0.012(2)
F18 0.090(3) 0.108(3) 0.106(3) 0.023(3) 0.050(3) -0.008(2)
F19 0.0437(19) 0.103(3) 0.135(4) 0.016(2) 0.004(2) -0.0249(19)
F20 0.0461(17) 0.080(2) 0.078(3) 0.0088(18) -0.0146(17) -0.0206(16)
C1 0.036(3) 0.031(2) 0.068(4) 0.001(2) 0.003(3) 0.001(2)
C2 0.055(3) 0.043(3) 0.076(4) -0.003(3) -0.007(3) -0.001(2)
C3 0.057(4) 0.074(4) 0.086(5) -0.011(4) 0.026(4) 0.001(3)
C4 0.036(3) 0.080(4) 0.121(7) 0.006(4) 0.013(4) 0.012(3)
C5 0.039(3) 0.058(4) 0.107(6) 0.006(4) -0.017(4) 0.001(3)
C6 0.035(3) 0.039(3) 0.082(4) 0.002(3) -0.007(3) -0.001(2)
C7 0.038(2) 0.028(2) 0.048(3) 0.003(2) -0.002(2) -0.0036(18)
C8 0.054(3) 0.035(2) 0.053(3) 0.007(2) -0.010(3) -0.006(2)
C9 0.064(4) 0.041(3) 0.070(4) 0.021(3) -0.012(3) 0.000(3)
C10 0.067(4) 0.031(3) 0.065(4) 0.007(3) 0.002(3) -0.006(2)
C11 0.056(3) 0.039(3) 0.059(4) -0.008(3) -0.002(3) -0.012(2)
C12 0.049(3) 0.033(2) 0.048(3) -0.002(2) -0.010(2) -0.001(2)
C13 0.028(2) 0.038(2) 0.046(3) 0.006(2) 0.002(2) 0.0008(18)
C15 0.078(4) 0.034(3) 0.064(4) -0.003(3) 0.004(3) -0.002(3)
C14 0.049(3) 0.041(3) 0.051(3) -0.004(2) -0.011(2) 0.005(2)
C16 0.061(4) 0.043(3) 0.073(4) 0.017(3) 0.006(3) 0.013(3)
C17 0.038(3) 0.069(4) 0.070(4) 0.020(3) -0.003(3) 0.015(3)
C18 0.031(2) 0.048(3) 0.069(4) 0.013(3) -0.009(2) -0.002(2)
C19 0.031(2) 0.034(2) 0.052(3) 0.007(2) 0.001(2) 0.0022(19)
C20 0.052(3) 0.051(3) 0.046(3) 0.002(2) 0.006(3) -0.003(2)
C21 0.097(5) 0.061(4) 0.044(4) 0.004(3) 0.009(3) -0.001(3)
C22 0.055(4) 0.064(4) 0.077(5) 0.016(3) 0.024(3) 0.002(3)
C23 0.040(3) 0.060(3) 0.083(5) 0.015(3) 0.005(3) -0.008(3)
C24 0.040(3) 0.047(3) 0.060(4) 0.011(3) -0.004(3) -0.006(2)
C25 0.053(3) 0.054(3) 0.049(3) 0.016(3) 0.005(3) -0.002(2)
C26 0.052(3) 0.050(3) 0.102(6) 0.030(3) 0.016(3) 0.002(3)
C27 0.043(3) 0.044(3) 0.127(6) 0.019(4) -0.010(3) -0.018(2)
C28 0.036(3) 0.044(3) 0.091(5) -0.007(3) -0.023(3) -0.010(2)
C29 0.025(2) 0.035(2) 0.040(3) 0.007(2) 0.001(2) -0.0053(18)
C30 0.034(2) 0.040(3) 0.049(3) -0.002(2) -0.004(2) -0.004(2)
C31 0.043(3) 0.052(3) 0.041(3) 0.004(2) -0.004(2) 0.010(2)
C32 0.067(4) 0.089(5) 0.071(5) 0.006(4) -0.023(3) -0.009(3)
C33 0.083(5) 0.154(8) 0.071(5) 0.008(5) -0.037(4) 0.004(5)
C34 0.093(6) 0.151(9) 0.077(6) 0.044(6) -0.018(5) 0.037(6)
C35 0.097(6) 0.086(5) 0.076(5) 0.038(4) -0.001(4) 0.025(4)
C36 0.067(4) 0.057(3) 0.060(4) 0.011(3) -0.004(3) 0.006(3)
C37 0.038(2) 0.029(2) 0.041(3) 0.0065(19) -0.005(2) -0.0061(18)
C38 0.037(3) 0.080(4) 0.056(4) 0.007(3) -0.011(3) -0.016(3)
C39 0.033(3) 0.112(5) 0.088(5) 0.026(4) -0.015(3) -0.026(3)
C40 0.043(3) 0.088(4) 0.072(5) 0.020(4) 0.013(3) -0.006(3)
C41 0.059(4) 0.094(4) 0.047(4) 0.002(3) 0.009(3) -0.012(3)
C42 0.054(3) 0.069(4) 0.051(4) -0.003(3) -0.006(3) -0.013(3)
C43 0.039(2) 0.028(2) 0.041(3) -0.002(2) -0.002(2) -0.0042(18)
C44 0.072(4) 0.038(3) 0.048(3) 0.004(2) -0.008(3) -0.004(2)
C45 0.089(4) 0.037(3) 0.070(4) -0.011(3) -0.009(3) -0.011(3)
C46 0.086(4) 0.072(4) 0.050(4) -0.016(3) -0.014(3) -0.001(3)
C47 0.109(5) 0.053(3) 0.048(4) 0.001(3) -0.015(3) 0.010(3)
C48 0.074(4) 0.036(3) 0.044(3) 0.000(2) -0.004(3) 0.004(2)

loop_
_atom_type_symbol
_atom_type_description
_atom_type_scat_dispersion_real
_atom_type_scat_dispersion_imag
_atom_type_scat_source
C C 0.0033 0.0016 'International Tables Vol C Tables 4.2.6.8 and 6.1.1.4'
H H 0.0000 0.0000 'International Tables Vol C Tables 4.2.6.8 and 6.1.1.4'
S S 0.1246 0.1234 'International Tables Vol C Tables 4.2.6.8 and 6.1.1.4'
Pt Pt -1.7033 8.3905 'International Tables Vol C Tables 4.2.6.8 and 6.1.1.4'
F F 0.0171 0.0103 'International Tables Vol C Tables 4.2.6.8 and 6.1.1.4'
P P 0.1023 0.0942 'International Tables Vol C Tables 4.2.6.8 and 6.1.1.4'

loop_
_geom_angle_atom_site_label_1
_geom_angle_atom_site_label_2
_geom_angle_atom_site_label_3
_geom_angle
_geom_angle_site_symmetry_1
C1 Pt1 C7 86.41(17) .
C1 Pt1 P1 90.23(12) .
C7 Pt1 P1 176.18(13) .
C1 Pt1 S1 176.17(16) .
C7 Pt1 S1 95.08(13) .
P1 Pt1 S1 88.38(4) .
C19 Pt2 C13 86.58(17) .
C19 Pt2 C29 165.14(18) .
C13 Pt2 C29 98.58(16) .
C19 Pt2 C30 163.42(18) .
C13 Pt2 C30 81.17(17) .
C29 Pt2 C30 30.57(15) .
C19 Pt2 S1 90.83(12) .
C13 Pt2 S1 176.90(12) .
C29 Pt2 S1 84.35(11) .
C30 Pt2 S1 101.04(11) .
C29 P1 C43 104.6(2) .
C29 P1 C37 103.7(2) .
C43 P1 C37 107.1(2) .
C29 P1 Pt1 107.06(13) .
C43 P1 Pt1 117.14(15) .
C37 P1 Pt1 115.80(14) .
C28 S1 C25 94.2(3) .
C28 S1 Pt1 115.64(18) .
C25 S1 Pt1 106.03(17) .
C28 S1 Pt2 107.64(17) .
C25 S1 Pt2 113.50(18) .
Pt1 S1 Pt2 117.53(4) .
C6 C1 C2 115.4(5) .
C6 C1 Pt1 123.8(4) .
C2 C1 Pt1 120.8(4) .
F1 C2 C1 120.1(5) .
F1 C2 C3 116.9(6) .
C1 C2 C3 123.0(6) .
F2 C3 C4 122.3(6) .
F2 C3 C2 119.6(7) .
C4 C3 C2 118.1(6) .
C5 C4 F3 121.0(7) .
C5 C4 C3 120.5(6) .
F3 C4 C3 118.5(7) .
C4 C5 F4 120.0(6) .
C4 C5 C6 120.8(6) .
F4 C5 C6 119.2(7) .
F5 C6 C1 120.2(4) .
F5 C6 C5 117.6(5) .
C1 C6 C5 122.2(6) .
C8 C7 C12 115.5(4) .
C8 C7 Pt1 121.4(4) .
C12 C7 Pt1 123.0(4) .
F6 C8 C7 120.1(4) .
F6 C8 C9 117.5(5) .
C7 C8 C9 122.4(5) .
C10 C9 F7 120.2(5) .
C10 C9 C8 120.8(5) .
F7 C9 C8 119.0(5) .
C9 C10 F8 121.7(5) .
C9 C10 C11 119.3(5) .
F8 C10 C11 119.0(5) .
F9 C11 C10 120.1(4) .
F9 C11 C12 120.1(5) .
C10 C11 C12 119.8(5) .
F10 C12 C11 117.5(4) .
F10 C12 C7 120.3(4) .
C11 C12 C7 122.2(5) .
C18 C13 C14 114.7(4) .
C18 C13 Pt2 122.9(3) .
C14 C13 Pt2 122.4(3) .
F12 C15 C16 119.7(5) .
F12 C15 C14 121.0(5) .
C16 C15 C14 119.3(5) .
F11 C14 C13 120.4(4) .
F11 C14 C15 116.3(4) .
C13 C14 C15 123.3(5) .
F13 C16 C15 120.9(6) .
F13 C16 C17 119.9(6) .
C15 C16 C17 119.3(5) .
F14 C17 C18 120.9(6) .
F14 C17 C16 119.9(5) .
C18 C17 C16 119.2(5) .
F15 C18 C17 117.3(5) .
F15 C18 C13 118.5(4) .
C17 C18 C13 124.1(5) .
C24 C19 C20 115.7(5) .
C24 C19 Pt2 124.9(4) .
C20 C19 Pt2 119.3(3) .
F16 C20 C19 120.5(4) .
F16 C20 C21 117.1(5) .
C19 C20 C21 122.5(5) .
F17 C21 C22 120.0(6) .
F17 C21 C20 120.6(6) .
C22 C21 C20 119.4(6) .
F18 C22 C23 121.6(6) .
F18 C22 C21 119.1(7) .
C23 C22 C21 119.3(5) .
F19 C23 C22 119.8(5) .
F19 C23 C24 120.2(6) .
C22 C23 C24 120.1(5) .
F20 C24 C19 119.9(5) .
F20 C24 C23 117.1(5) .
C19 C24 C23 123.0(5) .
C26 C25 S1 105.6(4) .
C27 C26 C25 106.6(5) .
C26 C27 C28 107.6(4) .
C27 C28 S1 105.1(4) .
C30 C29 P1 156.5(4) .
C30 C29 Pt2 80.7(3) .
P1 C29 Pt2 117.7(2) .
C29 C30 C31 167.7(5) .
C29 C30 Pt2 68.7(3) .
C31 C30 Pt2 122.0(3) .
C36 C31 C32 119.6(5) .
C36 C31 C30 120.0(5) .
C32 C31 C30 120.3(5) .
C31 C32 C33 120.0(7) .
C32 C33 C34 118.3(8) .
C35 C34 C33 121.4(7) .
C34 C35 C36 120.4(7) .
C35 C36 C31 120.3(6) .
C42 C37 C38 118.3(5) .
C42 C37 P1 119.6(3) .
C38 C37 P1 121.6(4) .
C37 C38 C39 119.2(5) .
C40 C39 C38 121.1(5) .
C41 C40 C39 120.5(5) .
C40 C41 C42 119.3(6) .
C41 C42 C37 121.6(5) .
C48 C43 C44 119.6(4) .
C48 C43 P1 120.6(3) .
C44 C43 P1 119.8(4) .
C43 C44 C45 119.8(5) .
C46 C45 C44 119.4(5) .
C45 C46 C47 121.7(5) .
C46 C47 C48 119.2(5) .
C47 C48 C43 120.4(5) .
C51 C50 C49 107.9(3) .
C51 C51 C50 112.1(4) 2_855

loop_
_geom_bond_atom_site_label_1
_geom_bond_atom_site_label_2
_geom_bond_distance
_geom_bond_site_symmetry_2
Pt1 C1 2.038(5) .
Pt1 C7 2.082(4) .
Pt1 P1 2.2704(10) .
Pt1 S1 2.3447(11) .
Pt2 C19 2.033(5) .
Pt2 C13 2.045(4) .
Pt2 C29 2.205(4) .
Pt2 C30 2.335(5) .
Pt2 S1 2.3818(11) .
P1 C29 1.784(4) .
P1 C43 1.805(5) .
P1 C37 1.808(4) .
S1 C28 1.840(4) .
S1 C25 1.852(5) .
F1 C2 1.365(6) .
F2 C3 1.333(8) .
F3 C4 1.350(6) .
F4 C5 1.349(7) .
F5 C6 1.334(6) .
F6 C8 1.358(6) .
F7 C9 1.368(6) .
F8 C10 1.343(5) .
F9 C11 1.348(6) .
F10 C12 1.352(6) .
F11 C14 1.351(6) .
F12 C15 1.332(6) .
F13 C16 1.336(6) .
F14 C17 1.338(6) .
F15 C18 1.352(6) .
F16 C20 1.338(6) .
F17 C21 1.335(7) .
F18 C22 1.322(6) .
F19 C23 1.336(6) .
F20 C24 1.349(6) .
C1 C6 1.375(7) .
C1 C2 1.378(8) .
C2 C3 1.395(8) .
C3 C4 1.374(10) .
C4 C5 1.322(9) .
C5 C6 1.382(7) .
C7 C8 1.361(7) .
C7 C12 1.382(6) .
C8 C9 1.386(7) .
C9 C10 1.329(8) .
C10 C11 1.363(8) .
C11 C12 1.383(6) .
C13 C18 1.375(6) .
C13 C14 1.380(6) .
C15 C16 1.360(8) .
C15 C14 1.385(7) .
C16 C17 1.388(8) .
C17 C18 1.359(7) .
C19 C24 1.382(6) .
C19 C20 1.387(7) .
C20 C21 1.397(7) .
C21 C22 1.393(9) .
C22 C23 1.358(9) .
C23 C24 1.392(7) .
C25 C26 1.524(7) .
C26 C27 1.516(9) .
C27 C28 1.523(8) .
C29 C30 1.204(6) .
C30 C31 1.462(7) .
C31 C36 1.379(7) .
C31 C32 1.381(7) .
C32 C33 1.384(9) .
C33 C34 1.393(11) .
C34 C35 1.341(11) .
C35 C36 1.361(8) .
C37 C42 1.378(7) .
C37 C38 1.379(6) .
C38 C39 1.381(8) .
C39 C40 1.357(9) .
C40 C41 1.345(8) .
C41 C42 1.373(7) .
C43 C48 1.376(7) .
C43 C44 1.386(6) .
C44 C45 1.386(7) .
C45 C46 1.357(8) .
C46 C47 1.371(8) .
C47 C48 1.375(7) .
C49 C50 1.585(8) .
C50 C51 1.5543 .
C51 C51 1.480(10) 2_855
